data_7058006
loop_
_publ_author_name
'Achar, Gautam'
'C. R., Shahini'
'Patil, Siddappa A.'
'Ma\/lecki, Jan Grzegorz'
'Budagumpi, Srinivasa'

_publ_section_title
;
 Coumarin-substituted 1,2,4-triazole-derived silver(i) and gold(i)
 complexes: synthesis, characterization and anticancer studies
;
_journal_issue 3
_journal_name_full 'New Journal of Chemistry'
_journal_page_first 1216
_journal_paper_doi 10.1039/C8NJ02927J
_journal_volume 43
_journal_year 2019
_chemical_formula_moiety 'C34 H34 Ag N6 O4, F6 P'
_chemical_formula_sum 'C34 H34 Ag F6 N6 O4 P'
_chemical_formula_weight 843.51
_space_group_crystal_system triclinic
_space_group_IT_number 2
_space_group_name_Hall '-P 1'
_space_group_name_H-M_alt 'P -1'
_symmetry_space_group_name_Hall '-P 1'
_symmetry_space_group_name_H-M 'P -1'
_atom_sites_solution_hydrogens geom
_audit_creation_date 2018-11-09
_audit_creation_method
;
Olex2 1.2
(compiled 2018.05.29 svn.r3508 for OlexSys, GUI svn.r5506)
;
_audit_update_record
;
2018-11-25 deposited with the CCDC.
2018-12-03 downloaded from the CCDC.
;
_cell_angle_alpha 112.305(5)
_cell_angle_beta 103.143(4)
_cell_angle_gamma 96.021(4)
_cell_formula_units_Z 1
_cell_length_a 7.4308(4)
_cell_length_b 11.7701(6)
_cell_length_c 11.9184(6)
_cell_measurement_reflns_used 4419
_cell_measurement_temperature 295(2)
_cell_measurement_theta_max 26.7340
_cell_measurement_theta_min 4.0790
_cell_volume 917.75(9)
_computing_cell_refinement 'CrysAlisPro 1.171.39.46 (Rigaku OD, 2018)'
_computing_data_collection 'CrysAlisPro 1.171.39.46 (Rigaku OD, 2018)'
_computing_data_reduction 'CrysAlisPro 1.171.39.46 (Rigaku OD, 2018)'
_computing_molecular_graphics 'Olex2 (Dolomanov et al., 2009)'
_computing_publication_material 'Olex2 (Dolomanov et al., 2009)'
_computing_structure_refinement 'ShelXL (Sheldrick, 2015)'
_diffrn_ambient_temperature 295(2)
_diffrn_detector 'CCD plate'
_diffrn_detector_area_resol_mean 10.4015
_diffrn_detector_type Atlas
_diffrn_measured_fraction_theta_full 0.998
_diffrn_measured_fraction_theta_max 0.854
_diffrn_measurement_details
;
List of Runs (angles in degrees, time in seconds):

  # Type    Start    End  Width  t~exp~   \w     \q     \k     \f   Frames
#--------------------------------------------------------------------------
  1  \w    -23.00  86.00   1.00    1.39    --    9.75  77.00  60.00  109
  2  \w    -40.00  61.00   1.00    1.39    --  -11.78  57.00 -60.00  101
  3  \w    -85.00  16.00   1.00    1.39    --  -11.78 -57.00 150.00  101
  4  \w     -4.00  21.00   1.00    1.39    --    9.75 -99.00  60.00   25
  5  \w   -100.00 -34.00   1.00    1.39    --  -11.78-179.00  60.00   66
;
_diffrn_measurement_device 'four-circle diffractometer'
_diffrn_measurement_device_type 'Xcalibur, Atlas, Gemini ultra'
_diffrn_measurement_method '\w scans'
_diffrn_orient_matrix_type 'CrysAlisPro convention (1999,Acta A55,543-557)'
_diffrn_orient_matrix_UB_11 0.0564593000
_diffrn_orient_matrix_UB_12 -0.0188754000
_diffrn_orient_matrix_UB_13 -0.0417141000
_diffrn_orient_matrix_UB_21 0.0227266000
_diffrn_orient_matrix_UB_22 0.0625190000
_diffrn_orient_matrix_UB_23 0.0060854000
_diffrn_orient_matrix_UB_31 0.0797332000
_diffrn_orient_matrix_UB_32 0.0133416000
_diffrn_orient_matrix_UB_33 0.0523630000
_diffrn_radiation_monochromator graphite
_diffrn_radiation_probe x-ray
_diffrn_radiation_type MoK\a
_diffrn_radiation_wavelength 0.71073
_diffrn_reflns_av_R_equivalents 0.0300
_diffrn_reflns_av_unetI/netI 0.0427
_diffrn_reflns_Laue_measured_fraction_full 0.998
_diffrn_reflns_Laue_measured_fraction_max 0.854
_diffrn_reflns_limit_h_max 10
_diffrn_reflns_limit_h_min -9
_diffrn_reflns_limit_k_max 14
_diffrn_reflns_limit_k_min -15
_diffrn_reflns_limit_l_max 16
_diffrn_reflns_limit_l_min -15
_diffrn_reflns_number 10166
_diffrn_reflns_point_group_measured_fraction_full 0.998
_diffrn_reflns_point_group_measured_fraction_max 0.854
_diffrn_reflns_theta_full 25.242
_diffrn_reflns_theta_max 29.397
_diffrn_reflns_theta_min 3.424
_diffrn_source 'fine-focus sealed X-ray tube'
_diffrn_source_type 'Enhance (Mo) X-ray Source'
_exptl_absorpt_coefficient_mu 0.669
_exptl_absorpt_correction_T_max 1.00000
_exptl_absorpt_correction_T_min 0.97035
_exptl_absorpt_correction_type multi-scan
_exptl_absorpt_process_details
;
CrysAlisPro 1.171.39.46 (Rigaku Oxford Diffraction, 2018)
Empirical absorption correction using spherical harmonics,
 implemented in SCALE3 ABSPACK scaling algorithm.
;
_exptl_crystal_colour colourless
_exptl_crystal_density_diffrn 1.526
_exptl_crystal_description prism
_exptl_crystal_F_000 428
_exptl_crystal_size_max 0.21
_exptl_crystal_size_mid 0.12
_exptl_crystal_size_min 0.09
_refine_diff_density_max 0.363
_refine_diff_density_min -0.253
_refine_diff_density_rms 0.062
_refine_ls_extinction_method none
_refine_ls_goodness_of_fit_ref 1.042
_refine_ls_hydrogen_treatment constr
_refine_ls_matrix_type full
_refine_ls_number_parameters 289
_refine_ls_number_reflns 4326
_refine_ls_number_restraints 0
_refine_ls_restrained_S_all 1.042
_refine_ls_R_factor_all 0.0632
_refine_ls_R_factor_gt 0.0447
_refine_ls_shift/su_max 0.000
_refine_ls_shift/su_mean 0.000
_refine_ls_structure_factor_coef Fsqd
_refine_ls_weighting_details 'w=1/[\s^2^(Fo^2^)+(0.0535P)^2^+0.1125P] where P=(Fo^2^+2Fc^2^)/3'
_refine_ls_weighting_scheme calc
_refine_ls_wR_factor_gt 0.0969
_refine_ls_wR_factor_ref 0.1092
_reflns_Friedel_coverage 0.000
_reflns_number_gt 3427
_reflns_number_total 4326
_reflns_threshold_expression 'I > 2\s(I)'
_cod_data_source_file c8nj02927j2.cif
_cod_data_source_block g3b4
_cod_depositor_comments 'Adding full bibliography for 7058000--7058006.cif.'
_cod_original_cell_volume 917.74(9)
_cod_database_code 7058006
_shelx_shelxl_version_number 2016/4
_chemical_oxdiff_formula 'C34 H38 N6 O4 Ag1 P1 F6'
_shelx_space_group_comment
;
The symmetry employed for this shelxl refinement is uniquely defined
by the following loop, which should always be used as a source of
symmetry information in preference to the above space-group names.
They are only intended as comments.
;
_reflns_odcompleteness_completeness 99.81
_reflns_odcompleteness_iscentric 1
_reflns_odcompleteness_theta 26.32
_olex2_refinement_description
;
1. Fixed Uiso
 At 1.2 times of:
  All C(H) groups, All C(H,H) groups, All C(H,H,H,H) groups
 At 1.5 times of:
  All C(H,H,H) groups
2. Others
 Sof(H14A)=Sof(H14B)=Sof(C15)=Sof(H15)=Sof(C16)=Sof(H16)=Sof(C17)=Sof(H17A)=
 Sof(H17B)=Sof(H17C)=1-FVAR(1)
 Sof(H14C)=Sof(H14D)=Sof(C15A)=Sof(H15A)=Sof(C16A)=Sof(H16A)=Sof(C17A)=
 Sof(H17F)=Sof(H17D)=Sof(H17E)=FVAR(1)
 Sof(F1)=1-FVAR(2)
 Sof(F1A)=FVAR(2)
 Sof(F3)=1-FVAR(3)
 Sof(F3A)=FVAR(3)
3.a Secondary CH2 refined with riding coordinates:
 C3(H3A,H3B), C14(H14A,H14B), C14(H14C,H14D)
3.b Aromatic/amide H refined with riding coordinates:
 C2(H2), C5(H5), C8(H8), C9(H9), C11(H11), C15(H15), C16(H16), C15A(H15A),
 C16A(H16A)
3.c Idealised Me refined as rotating group:
 C13(H13A,H13B,H13C), C17(H17A,H17B,H17C), C17A(H17F,H17D,H17E)
;
_olex2_submission_special_instructions 'No special instructions were received'
_oxdiff_exptl_absorpt_empirical_details
;
Empirical correction (ABSPACK) includes:
- Absorption correction using spherical harmonics
- Frame scaling
;
_oxdiff_exptl_absorpt_empirical_full_max 1.132
_oxdiff_exptl_absorpt_empirical_full_min 0.873

loop_
_space_group_symop_operation_xyz
'x, y, z'
'-x, -y, -z'

loop_
_atom_site_label
_atom_site_type_symbol
_atom_site_fract_x
_atom_site_fract_y
_atom_site_fract_z
_atom_site_U_iso_or_equiv
_atom_site_adp_type
_atom_site_occupancy
_atom_site_site_symmetry_order
_atom_site_calc_flag
_atom_site_refinement_flags_posn
_atom_site_refinement_flags_adp
_atom_site_refinement_flags_occupancy
_atom_site_disorder_assembly
_atom_site_disorder_group
Ag1 Ag 0.500000 0.500000 0.000000 0.05349(14) Uani 1 2 d S T P . .
O1 O 0.1035(3) 0.8677(2) 0.2539(2) 0.0602(5) Uani 1 1 d . . . . .
O2 O -0.1255(3) 0.7055(3) 0.1991(3) 0.0790(7) Uani 1 1 d . . . . .
N1 N 0.3954(3) 0.3295(2) 0.1296(2) 0.0452(5) Uani 1 1 d . . . . .
N2 N 0.3659(3) 0.3271(2) 0.2387(3) 0.0546(6) Uani 1 1 d . . . . .
N3 N 0.4547(3) 0.5190(2) 0.2594(2) 0.0404(5) Uani 1 1 d . . . . .
C1 C 0.4496(3) 0.4453(2) 0.1392(2) 0.0415(6) Uani 1 1 d . . . . .
C2 C 0.4028(4) 0.4442(3) 0.3146(3) 0.0516(7) Uani 1 1 d . . . . .
H2 H 0.394856 0.473950 0.397277 0.062 Uiso 1 1 calc R . . . .
C3 C 0.5215(4) 0.6551(2) 0.3191(3) 0.0448(6) Uani 1 1 d . . . . .
H3A H 0.624583 0.676583 0.288454 0.054 Uiso 1 1 calc R . . . .
H3B H 0.571139 0.681943 0.409861 0.054 Uiso 1 1 calc R . . . .
C4 C 0.3713(4) 0.7263(2) 0.2944(2) 0.0403(6) Uani 1 1 d . . . . .
C5 C 0.1859(4) 0.6757(3) 0.2529(3) 0.0503(7) Uani 1 1 d . . . . .
H5 H 0.147812 0.591779 0.236596 0.060 Uiso 1 1 calc R . . . .
C6 C 0.0430(4) 0.7448(3) 0.2323(3) 0.0582(8) Uani 1 1 d . . . . .
C7 C 0.2934(4) 0.9225(3) 0.2946(3) 0.0467(6) Uani 1 1 d . . . . .
C8 C 0.3387(5) 1.0462(3) 0.3102(3) 0.0557(7) Uani 1 1 d . . . . .
H8 H 0.243857 1.088462 0.294085 0.067 Uiso 1 1 calc R . . . .
C9 C 0.5249(5) 1.1048(3) 0.3495(3) 0.0539(7) Uani 1 1 d . . . . .
H9 H 0.555575 1.187537 0.359917 0.065 Uiso 1 1 calc R . . . .
C10 C 0.6699(4) 1.0439(3) 0.3742(3) 0.0482(6) Uani 1 1 d . . . . .
C11 C 0.6202(4) 0.9207(2) 0.3581(2) 0.0446(6) Uani 1 1 d . . . . .
H11 H 0.715429 0.878958 0.374823 0.053 Uiso 1 1 calc R . . . .
C12 C 0.4320(4) 0.8572(2) 0.3176(2) 0.0404(6) Uani 1 1 d . . . . .
C13 C 0.8742(5) 1.1083(3) 0.4153(4) 0.0686(9) Uani 1 1 d . . . . .
H13A H 0.903233 1.177113 0.497123 0.103 Uiso 1 1 calc GR . . . .
H13B H 0.897125 1.139466 0.355031 0.103 Uiso 1 1 calc GR . . . .
H13C H 0.952751 1.049539 0.419941 0.103 Uiso 1 1 calc GR . . . .
C14 C 0.3778(4) 0.2111(3) 0.0217(3) 0.0595(8) Uani 1 1 d . . . . .
H14A H 0.344468 0.223894 -0.055523 0.071 Uiso 0.60(2) 1 calc R . . A 1
H14B H 0.275506 0.149215 0.016645 0.071 Uiso 0.60(2) 1 calc R . . A 1
H14C H 0.287512 0.208718 -0.052527 0.071 Uiso 0.40(2) 1 calc R . . A 2
H14D H 0.328581 0.141871 0.039145 0.071 Uiso 0.40(2) 1 calc R . . A 2
C15 C 0.5509(16) 0.1614(13) 0.0294(15) 0.097(4) Uani 0.60(2) 1 d . . . A 1
H15 H 0.535825 0.086801 -0.041014 0.117 Uiso 0.60(2) 1 calc R . . A 1
C16 C 0.7119(11) 0.1918(10) 0.1040(8) 0.074(3) Uani 0.60(2) 1 d . . . A 1
H16 H 0.726243 0.238220 0.189575 0.089 Uiso 0.60(2) 1 calc R . . A 1
C17 C 0.8893(16) 0.1582(18) 0.0651(16) 0.098(4) Uani 0.60(2) 1 d . . . A 1
H17A H 0.855743 0.077463 -0.005620 0.148 Uiso 0.60(2) 1 calc GR . . A 1
H17B H 0.980398 0.155500 0.135003 0.148 Uiso 0.60(2) 1 calc GR . . A 1
H17C H 0.942743 0.220526 0.041467 0.148 Uiso 0.60(2) 1 calc GR . . A 1
C15A C 0.559(2) 0.1939(12) -0.0061(11) 0.045(3) Uani 0.40(2) 1 d . . . A 2
H15A H 0.541504 0.132993 -0.087385 0.054 Uiso 0.40(2) 1 calc R . . A 2
C16A C 0.7285(17) 0.2392(16) 0.0504(18) 0.088(6) Uani 0.40(2) 1 d . . . A 2
H16A H 0.756296 0.326110 0.078679 0.106 Uiso 0.40(2) 1 calc R . . A 2
C17A C 0.896(5) 0.191(4) 0.084(4) 0.23(2) Uani 0.40(2) 1 d . . . A 2
H17F H 1.006164 0.257997 0.121844 0.351 Uiso 0.40(2) 1 calc GR . . A 2
H17D H 0.909854 0.126625 0.009414 0.351 Uiso 0.40(2) 1 calc GR . . A 2
H17E H 0.883142 0.156062 0.143663 0.351 Uiso 0.40(2) 1 calc GR . . A 2
P1 P 0.000000 0.500000 0.500000 0.0539(3) Uani 1 2 d S T P . .
F2 F 0.1888(3) 0.5939(2) 0.5283(3) 0.1109(9) Uani 1 1 d . . . . .
F1 F -0.1290(18) 0.589(2) 0.483(3) 0.162(10) Uani 0.40(3) 1 d . . . B 6
F1A F -0.0972(18) 0.6115(7) 0.5488(18) 0.119(5) Uani 0.60(3) 1 d . . . B 7
F3 F -0.030(3) 0.438(3) 0.3585(15) 0.189(13) Uani 0.41(3) 1 d . . . B 8
F3A F -0.042(2) 0.504(2) 0.3705(15) 0.159(7) Uani 0.59(3) 1 d . . . B 9

loop_
_atom_site_aniso_label
_atom_site_aniso_U_11
_atom_site_aniso_U_22
_atom_site_aniso_U_33
_atom_site_aniso_U_23
_atom_site_aniso_U_13
_atom_site_aniso_U_12
Ag1 0.0745(2) 0.0458(2) 0.0554(2) 0.02799(15) 0.03171(16) 0.02006(15)
O1 0.0513(12) 0.0612(13) 0.0854(15) 0.0419(12) 0.0248(10) 0.0272(10)
O2 0.0434(13) 0.0890(18) 0.118(2) 0.0563(16) 0.0216(12) 0.0213(12)
N1 0.0461(12) 0.0366(12) 0.0581(13) 0.0227(10) 0.0180(10) 0.0126(10)
N2 0.0588(14) 0.0511(15) 0.0698(16) 0.0384(13) 0.0244(12) 0.0125(12)
N3 0.0438(11) 0.0381(11) 0.0473(12) 0.0225(10) 0.0168(9) 0.0154(9)
C1 0.0461(14) 0.0347(13) 0.0510(15) 0.0210(11) 0.0193(11) 0.0151(11)
C2 0.0550(16) 0.0586(19) 0.0537(16) 0.0332(15) 0.0205(13) 0.0144(14)
C3 0.0454(14) 0.0370(14) 0.0526(15) 0.0187(12) 0.0124(12) 0.0153(11)
C4 0.0443(14) 0.0420(14) 0.0421(13) 0.0207(11) 0.0176(11) 0.0164(11)
C5 0.0514(17) 0.0482(16) 0.0623(17) 0.0303(14) 0.0214(13) 0.0163(13)
C6 0.0489(18) 0.069(2) 0.0686(19) 0.0356(17) 0.0220(14) 0.0216(15)
C7 0.0503(16) 0.0516(16) 0.0498(15) 0.0270(13) 0.0204(12) 0.0228(13)
C8 0.069(2) 0.0504(17) 0.0661(19) 0.0332(15) 0.0286(15) 0.0330(15)
C9 0.077(2) 0.0395(15) 0.0560(17) 0.0237(13) 0.0277(15) 0.0218(14)
C10 0.0608(17) 0.0386(14) 0.0462(14) 0.0167(12) 0.0167(12) 0.0160(13)
C11 0.0498(15) 0.0408(14) 0.0467(14) 0.0197(12) 0.0137(11) 0.0188(12)
C12 0.0506(15) 0.0403(14) 0.0382(13) 0.0192(11) 0.0183(11) 0.0191(12)
C13 0.068(2) 0.0437(17) 0.088(2) 0.0263(17) 0.0155(18) 0.0094(15)
C14 0.0616(18) 0.0367(15) 0.0671(19) 0.0123(14) 0.0122(15) 0.0076(13)
C15 0.074(6) 0.074(7) 0.104(9) -0.006(6) 0.027(6) 0.024(5)
C16 0.058(4) 0.096(6) 0.054(4) 0.015(4) 0.012(3) 0.033(4)
C17 0.049(5) 0.125(9) 0.097(8) 0.018(8) 0.019(4) 0.034(5)
C15A 0.065(7) 0.037(5) 0.034(4) 0.011(3) 0.023(4) 0.010(4)
C16A 0.072(8) 0.082(8) 0.086(10) 0.004(8) 0.029(6) 0.019(6)
C17A 0.13(2) 0.25(4) 0.15(2) -0.09(2) 0.048(16) 0.063(19)
P1 0.0538(6) 0.0439(6) 0.0617(7) 0.0190(5) 0.0207(5) 0.0039(5)
F2 0.0775(15) 0.0659(14) 0.173(3) 0.0328(15) 0.0461(15) -0.0053(11)
F1 0.078(6) 0.135(13) 0.29(2) 0.142(15) -0.015(10) 0.031(6)
F1A 0.114(7) 0.052(3) 0.216(11) 0.042(5) 0.116(8) 0.026(4)
F3 0.156(13) 0.22(2) 0.064(7) -0.046(10) 0.025(7) -0.040(15)
F3A 0.192(9) 0.215(14) 0.101(8) 0.106(9) 0.041(7) 0.018(10)

loop_
_atom_type_symbol
_atom_type_description
_atom_type_scat_dispersion_real
_atom_type_scat_dispersion_imag
_atom_type_scat_source
C C 0.0033 0.0016 'International Tables Vol C Tables 4.2.6.8 and 6.1.1.4'
H H 0.0000 0.0000 'International Tables Vol C Tables 4.2.6.8 and 6.1.1.4'
Ag Ag -0.8971 1.1015 'International Tables Vol C Tables 4.2.6.8 and 6.1.1.4'
F F 0.0171 0.0103 'International Tables Vol C Tables 4.2.6.8 and 6.1.1.4'
N N 0.0061 0.0033 'International Tables Vol C Tables 4.2.6.8 and 6.1.1.4'
O O 0.0106 0.0060 'International Tables Vol C Tables 4.2.6.8 and 6.1.1.4'
P P 0.1023 0.0942 'International Tables Vol C Tables 4.2.6.8 and 6.1.1.4'

loop_
_geom_angle_atom_site_label_1
_geom_angle_atom_site_label_2
_geom_angle_atom_site_label_3
_geom_angle
_geom_angle_site_symmetry_1
_geom_angle_site_symmetry_3
C1 Ag1 C1 180.0 . 2_665
C16A C15A C14 136.6(11) . .
C6 O1 C7 121.4(2) . .
N2 N1 C14 119.4(2) . .
C16A C15A H15A 111.7 . .
C17A C16A H16A 112.0 . .
C1 N1 N2 113.5(2) . .
C1 N1 C14 127.0(2) . .
C2 N2 N1 103.2(2) . .
C1 N3 C2 108.6(2) . .
C1 N3 C3 123.9(2) . .
C2 N3 C3 127.3(2) . .
C15A C16A H16A 112.0 . .
C15A C16A C17A 136(2) . .
C16A C17A H17F 109.5 . .
H17F C17A H17D 109.5 . .
C16A C17A H17D 109.5 . .
C16A C17A H17E 109.5 . .
H17D C17A H17E 109.5 . .
N1 C1 Ag1 128.49(19) . .
N1 C1 N3 103.0(2) . .
N3 C1 Ag1 128.42(18) . .
N2 C2 N3 111.7(3) . .
N2 C2 H2 124.1 . .
N3 C2 H2 124.1 . .
N3 C3 H3A 108.8 . .
N3 C3 H3B 108.8 . .
H17F C17A H17E 109.5 . .
H14A C14 H14B 107.7 . .
H14C C14 H14D 107.8 . .
N3 C3 C4 113.9(2) . .
H3A C3 H3B 107.7 . .
C4 C3 H3A 108.8 . .
C4 C3 H3B 108.8 . .
C5 C4 C3 123.3(2) . .
C5 C4 C12 118.6(3) . .
C12 C4 C3 118.0(2) . .
C4 C5 H5 118.4 . .
C4 C5 C6 123.2(3) . .
C6 C5 H5 118.4 . .
F3 P1 F2 94.8(9) . .
F1 P1 F2 94.9(6) 2_566 2_566
F1A P1 F2 90.5(3) . .
F1A P1 F2 89.5(3) 2_566 .
F3 P1 F2 85.2(9) 2_566 .
F3 P1 F2 85.2(9) . 2_566
F3A P1 F2 83.3(6) . .
F1A P1 F2 90.5(3) 2_566 2_566
F1 P1 F2 94.9(6) . .
F1 P1 F2 85.1(6) 2_566 .
F3 P1 F2 94.8(9) 2_566 2_566
F3A P1 F2 83.3(6) 2_566 2_566
O1 C6 C5 117.1(3) . .
O2 C6 O1 116.8(3) . .
O2 C6 C5 126.1(3) . .
F3A P1 F2 96.7(6) . 2_566
F1 P1 F2 85.1(6) . 2_566
O1 C7 C8 116.5(3) . .
O1 C7 C12 121.7(2) . .
C12 C7 C8 121.7(3) . .
C7 C8 H8 120.5 . .
F1A P1 F2 89.5(3) . 2_566
C9 C8 C7 118.9(3) . .
C9 C8 H8 120.5 . .
F3A P1 F2 96.7(6) 2_566 .
C8 C9 H9 119.1 . .
C8 C9 C10 121.8(3) . .
C10 C9 H9 119.1 . .
C9 C10 C13 121.4(3) . .
C11 C10 C9 117.9(3) . .
C11 C10 C13 120.7(3) . .
C10 C11 H11 118.9 . .
C10 C11 C12 122.2(3) . .
C12 C11 H11 118.9 . .
C7 C12 C4 117.9(2) . .
C7 C12 C11 117.5(2) . .
C11 C12 C4 124.6(2) . .
C10 C13 H13A 109.5 . .
C10 C13 H13B 109.5 . .
C10 C13 H13C 109.5 . .
H13A C13 H13B 109.5 . .
H13A C13 H13C 109.5 . .
H13B C13 H13C 109.5 . .
N1 C14 H14A 108.9 . .
N1 C14 H14B 108.9 . .
N1 C14 H14C 109.0 . .
N1 C14 H14D 109.0 . .
N1 C14 C15 113.4(5) . .
N1 C14 C15A 112.8(5) . .
F2 P1 F2 180.0 2_566 .

loop_
_geom_bond_atom_site_label_1
_geom_bond_atom_site_label_2
_geom_bond_distance
_geom_bond_site_symmetry_2
Ag1 C1 2.085(3) .
Ag1 C1 2.085(3) 2_665
C15A H15A 0.9300 .
C15A C16A 1.232(18) .
C16A H16A 0.9300 .
C16A C17A 1.46(4) .
C17A H17F 0.9600 .
C17A H17D 0.9600 .
C17A H17E 0.9600 .
O1 C6 1.374(4) .
O1 C7 1.380(3) .
O2 C6 1.205(4) .
N1 N2 1.376(3) .
N1 C1 1.335(3) .
N1 C14 1.462(4) .
N2 C2 1.287(4) .
N3 C1 1.354(3) .
N3 C2 1.356(3) .
N3 C3 1.458(3) .
C2 H2 0.9300 .
C3 H3A 0.9700 .
C3 H3B 0.9700 .
C3 C4 1.506(4) .
C4 C5 1.338(4) .
C4 C12 1.458(4) .
C5 H5 0.9300 .
C5 C6 1.436(4) .
C7 C8 1.390(4) .
C7 C12 1.387(4) .
C8 H8 0.9300 .
C8 C9 1.367(4) .
C9 H9 0.9300 .
C9 C10 1.392(4) .
C10 C11 1.385(4) .
C10 C13 1.503(4) .
C11 H11 0.9300 .
C11 C12 1.396(4) .
C13 H13A 0.9600 .
C13 H13B 0.9600 .
C13 H13C 0.9600 .
C14 H14A 0.9700 .
C14 H14B 0.9700 .
C14 H14C 0.9700 .
C14 H14D 0.9700 .
C14 C15 1.467(12) .
C14 C15A 1.477(14) .
P1 F2 1.575(2) 2_566
P1 F2 1.575(2) .
P1 F1 1.532(14) 2_566
P1 F1 1.532(14) .
P1 F1A 1.547(7) .
P1 F1A 1.547(7) 2_566
P1 F3 1.513(15) .
P1 F3 1.513(15) 2_566
P1 F3A 1.524(9) .
P1 F3A 1.524(9) 2_566
